data_4330685
loop_
_publ_author_name
'Xiaofeng Zhang'
'Deguang Huang'
'Yu-Sheng Chen'
'R. H. Holm'

_publ_section_title
;
 Synthesis of Binucleating Macrocycles and Their Nickel(II) Hydroxo- and
 Cyano-Bridged Complexes with Divalent Ions: Anatomical Variation of
 Ligand Features
;
_journal_name_full 'Inorganic Chemistry'
_journal_page_first 11017
_journal_page_last 11029
_journal_paper_doi 10.1021/ic301506x
_journal_volume 51
_journal_year 2012
_chemical_formula_moiety 'C33 H43 N7 O2, 0.5(C4 H8 O2), 2(H2 O)'
_chemical_formula_sum 'C35 H51 N7 O5'
_chemical_formula_weight 649.83
_chemical_name_common 'H2pyN2N4(Me)2, 0.5EtOAC, 2H2O'
_space_group_IT_number 15
_symmetry_cell_setting monoclinic
_symmetry_space_group_name_Hall '-C 2yc'
_symmetry_space_group_name_H-M 'C 1 2/c 1'
_atom_sites_solution_hydrogens geom
_atom_sites_solution_primary direct
_atom_sites_solution_secondary difmap
_audit_creation_method
;
SHELXL-97

The carbon and nitrogen atoms on [14]aneN4-Me2 ring were disordered into
two positions with occupancies of 60/40. Their temperature factors were
constrainted by using commands of DELU and SIMU. All the atoms on the
ligand were added hydrogens regularly and final refinement of this model
gave satisfied result. 

The solvate EtOAC molecule is loacated on a special position with
occupancy of 50%. The other 50% EtOAC can be generated by a mirror symmetry.
The addition of hydrogen atoms to this EtOAC molecule was tried. However,
the following refinement showed that that hydrogen addition was NOT allowed
since this 50% EtOAC would bond to the other 50% EtOAC molecule due to the
symmetry effect. Therefore, the hydrogens of this 50% EtOAC was NOT added,
but they were included to the molecular weight in the final refinement.
;
_cell_angle_alpha 90.00
_cell_angle_beta 95.5310(10)
_cell_angle_gamma 90.00
_cell_formula_units_Z 8
_cell_length_a 15.9011(10)
_cell_length_b 19.9913(12)
_cell_length_c 21.7382(14)
_cell_measurement_reflns_used 8649
_cell_measurement_temperature 100(2)
_cell_measurement_theta_max 24.69
_cell_measurement_theta_min 2.24
_cell_volume 6878.0(7)
_computing_cell_refinement 'Bruker SAINT'
_computing_data_collection 'Bruker APEX2'
_computing_data_reduction 'Bruker SAINT'
_computing_molecular_graphics 'Bruker SHELXTL'
_computing_publication_material 'Bruker SHELXTL'
_computing_structure_refinement 'SHELXL-97 (Sheldrick, 1997)'
_computing_structure_solution 'SHELXS-97 (Sheldrick, 1990)'
_diffrn_ambient_temperature 100(2)
_diffrn_measured_fraction_theta_full 0.998
_diffrn_measured_fraction_theta_max 0.998
_diffrn_measurement_device_type 'Bruker APEX-II CCD'
_diffrn_measurement_method '\f and \w scans'
_diffrn_radiation_monochromator graphite
_diffrn_radiation_source 'fine-focus sealed tube'
_diffrn_radiation_type MoK\a
_diffrn_radiation_wavelength 0.71073
_diffrn_reflns_av_R_equivalents 0.0343
_diffrn_reflns_av_sigmaI/netI 0.0229
_diffrn_reflns_limit_h_max 18
_diffrn_reflns_limit_h_min -19
_diffrn_reflns_limit_k_max 24
_diffrn_reflns_limit_k_min -24
_diffrn_reflns_limit_l_max 26
_diffrn_reflns_limit_l_min -26
_diffrn_reflns_number 38249
_diffrn_reflns_theta_full 25.70
_diffrn_reflns_theta_max 25.70
_diffrn_reflns_theta_min 1.64
_diffrn_standards_number 0
_exptl_absorpt_coefficient_mu 0.085
_exptl_absorpt_correction_T_max 0.9667
_exptl_absorpt_correction_T_min 0.9506
_exptl_absorpt_correction_type multi-scan
_exptl_absorpt_process_details SADABS
_exptl_crystal_colour colourless
_exptl_crystal_density_diffrn 1.255
_exptl_crystal_density_meas ?
_exptl_crystal_description prism
_exptl_crystal_F_000 2800
_exptl_crystal_size_max 0.60
_exptl_crystal_size_mid 0.58
_exptl_crystal_size_min 0.40
_refine_diff_density_max 0.537
_refine_diff_density_min -0.449
_refine_diff_density_rms 0.053
_refine_ls_extinction_method none
_refine_ls_goodness_of_fit_ref 1.037
_refine_ls_hydrogen_treatment mixed
_refine_ls_matrix_type full
_refine_ls_number_parameters 552
_refine_ls_number_reflns 6550
_refine_ls_number_restraints 312
_refine_ls_restrained_S_all 1.048
_refine_ls_R_factor_all 0.0737
_refine_ls_R_factor_gt 0.0588
_refine_ls_shift/su_max 0.000
_refine_ls_shift/su_mean 0.000
_refine_ls_structure_factor_coef Fsqd
_refine_ls_weighting_details 'calc w=1/[\s^2^(Fo^2^)+(0.0728P)^2^+12.8675P] where P=(Fo^2^+2Fc^2^)/3'
_refine_ls_weighting_scheme calc
_refine_ls_wR_factor_gt 0.1508
_refine_ls_wR_factor_ref 0.1639
_reflns_number_gt 5233
_reflns_number_total 6550
_reflns_threshold_expression >2sigma(I)
_cod_data_source_file ic301506x_si_002_03.cif
_cod_data_source_block compound6
_cod_depositor_comments
;
The following automatic conversions were performed:

'_exptl_crystal_density_meas' value 'none' was changed to '?' - the
value is perceived as not measured.

Automatic conversion script
Id: cif_fix_values 3008 2015-01-20 13:52:24Z robertas 
;
_cod_database_code 4330685

loop_
_symmetry_equiv_pos_as_xyz
'x, y, z'
'-x, y, -z+1/2'
'x+1/2, y+1/2, z'
'-x+1/2, y+1/2, -z+1/2'
'-x, -y, -z'
'x, -y, z-1/2'
'-x+1/2, -y+1/2, -z'
'x+1/2, -y+1/2, z-1/2'

loop_
_atom_site_label
_atom_site_type_symbol
_atom_site_fract_x
_atom_site_fract_y
_atom_site_fract_z
_atom_site_U_iso_or_equiv
_atom_site_adp_type
_atom_site_occupancy
_atom_site_symmetry_multiplicity
_atom_site_calc_flag
_atom_site_refinement_flags
_atom_site_disorder_assembly
_atom_site_disorder_group
O1 O 0.12641(10) -0.04742(8) 0.55563(7) 0.0339(4) Uani 1 1 d . . .
O2 O 0.14138(11) 0.29975(8) 0.59959(9) 0.0422(4) Uani 1 1 d . . .
O3 O 0.09865(10) -0.13094(8) 0.45021(8) 0.0320(4) Uani 1 1 d . . .
H3C H 0.138(2) -0.1293(14) 0.4261(14) 0.047(8) Uiso 1 1 d . . .
H3D H 0.1125(18) -0.1070(15) 0.4827(15) 0.047(8) Uiso 1 1 d . . .
O4 O -0.20821(10) 0.13437(9) 0.63551(8) 0.0326(4) Uani 1 1 d . . .
H4B H -0.236(2) 0.1000(18) 0.6390(15) 0.063(10) Uiso 1 1 d . . .
H4C H -0.2388(19) 0.1710(16) 0.6385(14) 0.055(9) Uiso 1 1 d . . .
N1 N 0.01091(11) 0.01255(9) 0.58027(8) 0.0261(4) Uani 1 1 d . . .
H1A H -0.0075 0.0538 0.5832 0.031 Uiso 1 1 calc R . .
N2 N 0.10044(10) 0.12659(8) 0.57878(8) 0.0236(4) Uani 1 1 d . . .
N3 N 0.01808(12) 0.24137(9) 0.60254(8) 0.0293(4) Uani 1 1 d . . .
H3A H -0.0044 0.2015 0.5960 0.035 Uiso 1 1 calc R . .
N4 N -0.29954(13) 0.25713(11) 0.65128(10) 0.0417(5) Uani 1 1 d . B .
N6 N -0.29648(12) 0.01107(10) 0.65324(9) 0.0353(5) Uani 1 1 d . B .
C1 C 0.09089(13) 0.00580(10) 0.56557(9) 0.0258(4) Uani 1 1 d . . .
C2 C 0.13795(13) 0.07092(10) 0.56144(9) 0.0237(4) Uani 1 1 d . . .
C3 C 0.21701(13) 0.07028(11) 0.53920(9) 0.0283(5) Uani 1 1 d . . .
H3B H 0.2417 0.0295 0.5276 0.034 Uiso 1 1 calc R . .
C4 C 0.25892(14) 0.13045(12) 0.53440(10) 0.0314(5) Uani 1 1 d . . .
H4A H 0.3124 0.1319 0.5183 0.038 Uiso 1 1 calc R . .
C5 C 0.22185(13) 0.18845(11) 0.55341(9) 0.0281(5) Uani 1 1 d . . .
H5A H 0.2501 0.2302 0.5520 0.034 Uiso 1 1 calc R . .
C6 C 0.14216(13) 0.18434(10) 0.57473(9) 0.0247(4) Uani 1 1 d . . .
C7 C 0.10056(14) 0.24771(11) 0.59374(10) 0.0285(5) Uani 1 1 d . . .
C8 C -0.03609(15) 0.29213(11) 0.62120(11) 0.0333(5) Uani 1 1 d . . .
C9 C -0.0062(2) 0.35074(14) 0.65054(14) 0.0523(7) Uani 1 1 d . . .
H9A H 0.0528 0.3582 0.6594 0.063 Uiso 1 1 calc R . .
C10 C -0.0643(2) 0.39771(16) 0.66643(18) 0.0699(10) Uani 1 1 d . . .
H10A H -0.0445 0.4381 0.6858 0.084 Uiso 1 1 calc R . .
C11 C -0.1501(2) 0.38741(15) 0.65492(17) 0.0651(9) Uani 1 1 d . . .
H11A H -0.1885 0.4206 0.6661 0.078 Uiso 1 1 calc R . .
C12 C -0.18032(17) 0.32867(13) 0.62709(13) 0.0452(6) Uani 1 1 d . . .
C13 C -0.12265(15) 0.28186(12) 0.60981(11) 0.0352(5) Uani 1 1 d . . .
H13A H -0.1427 0.2419 0.5898 0.042 Uiso 1 1 calc R . .
C14 C -0.27381(17) 0.31564(14) 0.61479(14) 0.0480(7) Uani 1 1 d . . .
H14A H -0.3055 0.3558 0.6259 0.058 Uiso 1 1 calc R . .
H14B H -0.2881 0.3069 0.5702 0.058 Uiso 1 1 calc R . .
C15 C -0.38719(17) 0.23927(14) 0.63153(12) 0.0438(5) Uani 1 1 d U . .
H15A H -0.4251 0.2784 0.6329 0.053 Uiso 1 1 calc R A 1
H15B H -0.4074 0.2030 0.6574 0.053 Uiso 1 1 calc R A 1
N5 N -0.4038(5) 0.1041(3) 0.5726(3) 0.0397(7) Uani 0.381(4) 1 d PU B 1
C16 C -0.3810(5) 0.2148(5) 0.5622(4) 0.0415(8) Uani 0.381(4) 1 d PU B 1
H16A H -0.4226 0.2430 0.5374 0.050 Uiso 0.381(4) 1 calc PR B 1
H16B H -0.3249 0.2309 0.5525 0.050 Uiso 0.381(4) 1 calc PR B 1
C17 C -0.3876(4) 0.1635(4) 0.5389(3) 0.0422(7) Uani 0.381(4) 1 d PU B 1
H17A H -0.3348 0.1556 0.5193 0.051 Uiso 0.381(4) 1 calc PR B 1
H17B H -0.4335 0.1674 0.5050 0.051 Uiso 0.381(4) 1 calc PR B 1
C18 C -0.4912(6) 0.0861(4) 0.5690(4) 0.0420(8) Uani 0.381(4) 1 d PU B 1
H18A H -0.4978 0.0454 0.5932 0.063 Uiso 0.381(4) 1 calc PR B 1
H18B H -0.5121 0.0780 0.5258 0.063 Uiso 0.381(4) 1 calc PR B 1
H18C H -0.5234 0.1226 0.5856 0.063 Uiso 0.381(4) 1 calc PR B 1
C19 C -0.3557(5) 0.0479(4) 0.5503(4) 0.0387(8) Uani 0.381(4) 1 d PU B 1
H19A H -0.3852 0.0306 0.5113 0.046 Uiso 0.381(4) 1 calc PR B 1
H19B H -0.2992 0.0638 0.5414 0.046 Uiso 0.381(4) 1 calc PR B 1
N5' N -0.4457(3) 0.1019(2) 0.58051(16) 0.0386(6) Uani 0.619(4) 1 d PU B 2
C16' C -0.4127(4) 0.2231(3) 0.5635(2) 0.0480(7) Uani 0.619(4) 1 d PU B 2
H16C H -0.4445 0.2620 0.5452 0.058 Uiso 0.619(4) 1 calc PR B 2
H16D H -0.3602 0.2197 0.5427 0.058 Uiso 0.619(4) 1 calc PR B 2
C17' C -0.4601(3) 0.1667(2) 0.54835(18) 0.0408(6) Uani 0.619(4) 1 d PU B 2
H17C H -0.4553 0.1580 0.5040 0.049 Uiso 0.619(4) 1 calc PR B 2
H17D H -0.5197 0.1789 0.5519 0.049 Uiso 0.619(4) 1 calc PR B 2
C18' C -0.5246(3) 0.0642(3) 0.5743(2) 0.0426(8) Uani 0.619(4) 1 d PU B 2
H18D H -0.5164 0.0214 0.5959 0.064 Uiso 0.619(4) 1 calc PR B 2
H18E H -0.5418 0.0561 0.5304 0.064 Uiso 0.619(4) 1 calc PR B 2
H18F H -0.5686 0.0900 0.5923 0.064 Uiso 0.619(4) 1 calc PR B 2
C19' C -0.3790(3) 0.0633(3) 0.5556(2) 0.0384(7) Uani 0.619(4) 1 d PU B 2
H19C H -0.3299 0.0931 0.5529 0.046 Uiso 0.619(4) 1 calc PR B 2
H19D H -0.3993 0.0498 0.5130 0.046 Uiso 0.619(4) 1 calc PR B 2
C20 C -0.34652(15) -0.00313(14) 0.59324(11) 0.0392(5) Uani 1 1 d U . .
H20A H -0.3200 -0.0416 0.5739 0.047 Uiso 1 1 calc R B 1
H20B H -0.4037 -0.0175 0.6022 0.047 Uiso 1 1 calc R B 1
C21 C -0.29037(16) 0.27295(13) 0.71801(11) 0.0403(5) Uani 1 1 d U . .
H21A H -0.3401 0.2993 0.7279 0.048 Uiso 1 1 calc R B 1
H21B H -0.2397 0.3014 0.7271 0.048 Uiso 1 1 calc R B 1
N7 N -0.3566(3) 0.16643(18) 0.76573(17) 0.0357(6) Uani 0.651(4) 1 d PU B 1
C22 C -0.2818(3) 0.2079(2) 0.7626(2) 0.0365(7) Uani 0.651(4) 1 d PU B 1
H22A H -0.2363 0.1792 0.7490 0.044 Uiso 0.651(4) 1 calc PR B 1
H22B H -0.2630 0.2233 0.8050 0.044 Uiso 0.651(4) 1 calc PR B 1
C23 C -0.4156(3) 0.2012(2) 0.8021(2) 0.0395(8) Uani 0.651(4) 1 d PU B 1
H23A H -0.4664 0.1738 0.8042 0.059 Uiso 0.651(4) 1 calc PR B 1
H23B H -0.4314 0.2442 0.7826 0.059 Uiso 0.651(4) 1 calc PR B 1
H23C H -0.3888 0.2090 0.8440 0.059 Uiso 0.651(4) 1 calc PR B 1
C24 C -0.3367(3) 0.10218(18) 0.79605(17) 0.0372(6) Uani 0.651(4) 1 d PU B 1
H24A H -0.3900 0.0805 0.8054 0.045 Uiso 0.651(4) 1 calc PR B 1
H24B H -0.3025 0.1104 0.8358 0.045 Uiso 0.651(4) 1 calc PR B 1
C25 C -0.2883(3) 0.05407(19) 0.75698(17) 0.0365(6) Uani 0.651(4) 1 d PU B 1
H25A H -0.2683 0.0147 0.7819 0.044 Uiso 0.651(4) 1 calc PR B 1
H25B H -0.2387 0.0769 0.7423 0.044 Uiso 0.651(4) 1 calc PR B 1
N7' N -0.3206(5) 0.1702(4) 0.7565(3) 0.0367(7) Uani 0.349(4) 1 d PU B 2
C22' C -0.2610(6) 0.2253(4) 0.7563(4) 0.0371(8) Uani 0.349(4) 1 d PU B 2
H22C H -0.2505 0.2438 0.7986 0.044 Uiso 0.349(4) 1 calc PR B 2
H22D H -0.2066 0.2086 0.7436 0.044 Uiso 0.349(4) 1 calc PR B 2
C23' C -0.3877(6) 0.1869(5) 0.7936(5) 0.0377(9) Uani 0.349(4) 1 d PU B 2
H23D H -0.4150 0.2283 0.7782 0.056 Uiso 0.349(4) 1 calc PR B 2
H23E H -0.3644 0.1931 0.8366 0.056 Uiso 0.349(4) 1 calc PR B 2
H23F H -0.4293 0.1506 0.7913 0.056 Uiso 0.349(4) 1 calc PR B 2
C24' C -0.2773(5) 0.1085(3) 0.7770(3) 0.0365(7) Uani 0.349(4) 1 d PU B 2
H24C H -0.2572 0.1126 0.8214 0.044 Uiso 0.349(4) 1 calc PR B 2
H24D H -0.2273 0.1024 0.7538 0.044 Uiso 0.349(4) 1 calc PR B 2
C25' C -0.3334(6) 0.0478(4) 0.7679(3) 0.0384(8) Uani 0.349(4) 1 d PU B 2
H25C H -0.3872 0.0563 0.7860 0.046 Uiso 0.349(4) 1 calc PR B 2
H25D H -0.3054 0.0091 0.7897 0.046 Uiso 0.349(4) 1 calc PR B 2
C26 C -0.35178(18) 0.03118(13) 0.69979(11) 0.0421(5) Uani 1 1 d U . .
H26A H -0.3872 -0.0068 0.7112 0.051 Uiso 1 1 calc R B 1
H26B H -0.3890 0.0685 0.6846 0.051 Uiso 1 1 calc R B 1
C27 C -0.24823(16) -0.04921(13) 0.67331(12) 0.0402(6) Uani 1 1 d . . .
H27A H -0.2879 -0.0874 0.6728 0.048 Uiso 1 1 calc R B .
H27B H -0.2243 -0.0427 0.7166 0.048 Uiso 1 1 calc R . .
C28 C -0.17728(14) -0.06755(12) 0.63527(10) 0.0325(5) Uani 1 1 d . B .
C29 C -0.16605(15) -0.13380(12) 0.61804(11) 0.0352(5) Uani 1 1 d . . .
H29A H -0.2066 -0.1666 0.6265 0.042 Uiso 1 1 calc R B .
C30 C -0.09620(15) -0.15208(11) 0.58869(10) 0.0336(5) Uani 1 1 d . B .
H30A H -0.0892 -0.1976 0.5775 0.040 Uiso 1 1 calc R . .
C31 C -0.03592(14) -0.10534(11) 0.57515(10) 0.0305(5) Uani 1 1 d . . .
H31A H 0.0119 -0.1186 0.5551 0.037 Uiso 1 1 calc R B .
C32 C -0.04696(13) -0.03870(11) 0.59154(9) 0.0267(5) Uani 1 1 d . B .
C33 C -0.11748(14) -0.02017(11) 0.62140(10) 0.0290(5) Uani 1 1 d . . .
H33A H -0.1248 0.0253 0.6324 0.035 Uiso 1 1 calc R B .
O5 O 0.1039(2) -0.0215(2) 0.71255(16) 0.0487(9) Uani 0.50 1 d P . .
O6 O 0.0000 0.02975(12) 0.7500 0.0376(5) Uani 1 2 d S . .
C34 C -0.0283(3) 0.1478(3) 0.7515(3) 0.0504(15) Uani 0.50 1 d P . .
C35 C 0.0337(3) 0.0942(3) 0.7394(2) 0.0407(11) Uani 0.50 1 d P . .
C36 C 0.0381(3) -0.0246(3) 0.7353(2) 0.0378(11) Uani 0.50 1 d P . .
C37 C 0.0000 -0.08830(19) 0.7500 0.0495(10) Uani 1 2 d S . .

loop_
_atom_site_aniso_label
_atom_site_aniso_U_11
_atom_site_aniso_U_22
_atom_site_aniso_U_33
_atom_site_aniso_U_23
_atom_site_aniso_U_13
_atom_site_aniso_U_12
O1 0.0322(8) 0.0286(8) 0.0401(9) -0.0008(7) -0.0001(7) 0.0029(7)
O2 0.0357(9) 0.0295(9) 0.0617(12) -0.0063(8) 0.0052(8) -0.0107(7)
O3 0.0300(9) 0.0318(9) 0.0353(9) -0.0021(7) 0.0090(7) -0.0035(7)
O4 0.0300(9) 0.0305(9) 0.0387(9) 0.0054(7) 0.0100(7) 0.0011(8)
N1 0.0257(9) 0.0222(9) 0.0297(9) 0.0034(7) -0.0001(7) -0.0019(7)
N2 0.0216(8) 0.0285(9) 0.0201(8) 0.0012(7) -0.0007(7) -0.0037(7)
N3 0.0318(10) 0.0252(9) 0.0317(10) -0.0031(7) 0.0065(8) -0.0050(8)
N4 0.0413(12) 0.0460(12) 0.0389(11) -0.0018(9) 0.0097(9) 0.0137(10)
N6 0.0306(10) 0.0435(11) 0.0308(10) 0.0057(9) -0.0026(8) -0.0118(9)
C1 0.0275(11) 0.0265(11) 0.0222(10) 0.0022(8) -0.0040(8) 0.0011(9)
C2 0.0237(10) 0.0285(11) 0.0179(9) 0.0008(8) -0.0027(8) -0.0004(8)
C3 0.0247(11) 0.0356(12) 0.0240(10) -0.0002(9) -0.0011(8) 0.0021(9)
C4 0.0219(10) 0.0459(14) 0.0262(11) 0.0024(10) 0.0019(8) -0.0032(10)
C5 0.0264(11) 0.0342(12) 0.0228(10) 0.0030(9) -0.0019(8) -0.0079(9)
C6 0.0246(10) 0.0289(11) 0.0197(10) 0.0021(8) -0.0027(8) -0.0040(8)
C7 0.0292(11) 0.0300(11) 0.0256(10) -0.0001(9) -0.0003(9) -0.0048(9)
C8 0.0394(13) 0.0302(12) 0.0317(12) -0.0015(9) 0.0111(10) -0.0007(10)
C9 0.0542(17) 0.0437(15) 0.0607(18) -0.0191(13) 0.0148(14) -0.0076(13)
C10 0.069(2) 0.0482(18) 0.096(3) -0.0376(18) 0.0273(19) -0.0066(16)
C11 0.069(2) 0.0441(17) 0.087(2) -0.0194(16) 0.0332(18) 0.0104(15)
C12 0.0486(16) 0.0385(14) 0.0509(16) 0.0012(12) 0.0182(12) 0.0089(12)
C13 0.0399(13) 0.0307(12) 0.0367(12) 0.0010(10) 0.0118(10) 0.0014(10)
C14 0.0450(15) 0.0447(15) 0.0569(17) 0.0061(13) 0.0185(13) 0.0173(12)
C15 0.0478(13) 0.0454(12) 0.0373(11) -0.0007(9) -0.0003(10) 0.0060(11)
N5 0.0357(15) 0.0516(12) 0.0310(12) -0.0062(11) -0.0006(13) 0.0043(12)
C16 0.0389(17) 0.0512(14) 0.0335(13) -0.0003(13) -0.0006(15) 0.0081(15)
C17 0.0409(15) 0.0523(14) 0.0323(14) -0.0012(12) -0.0022(14) 0.0077(14)
C18 0.0359(18) 0.0527(17) 0.0368(15) -0.0081(15) 0.0000(17) 0.0046(15)
C19 0.0338(17) 0.0521(15) 0.0295(15) -0.0055(14) -0.0007(15) 0.0031(14)
N5' 0.0327(15) 0.0505(12) 0.0313(11) -0.0075(10) -0.0032(12) 0.0047(11)
C16' 0.0517(16) 0.0538(13) 0.0368(12) 0.0007(12) -0.0045(14) 0.0053(14)
C17' 0.0380(13) 0.0529(12) 0.0303(11) -0.0021(10) -0.0025(11) 0.0077(11)
C18' 0.0330(17) 0.0529(17) 0.0410(15) -0.0100(15) -0.0013(15) 0.0044(14)
C19' 0.0336(15) 0.0524(14) 0.0283(12) -0.0047(12) -0.0009(12) 0.0043(12)
C20 0.0317(11) 0.0549(12) 0.0305(10) -0.0052(9) -0.0005(9) 0.0013(9)
C21 0.0374(12) 0.0480(12) 0.0361(11) -0.0032(9) 0.0057(9) 0.0037(10)
N7 0.0426(15) 0.0360(11) 0.0291(12) -0.0032(9) 0.0059(11) 0.0038(11)
C22 0.0398(15) 0.0380(14) 0.0317(12) -0.0028(11) 0.0031(12) 0.0058(11)
C23 0.0451(18) 0.0385(15) 0.0359(16) -0.0044(13) 0.0094(14) 0.0024(13)
C24 0.0489(14) 0.0346(11) 0.0280(11) -0.0021(9) 0.0038(11) 0.0008(11)
C25 0.0501(15) 0.0317(12) 0.0276(12) -0.0008(10) 0.0033(12) -0.0011(12)
N7' 0.0431(15) 0.0372(12) 0.0298(12) -0.0025(11) 0.0025(13) 0.0041(12)
C22' 0.0386(17) 0.0397(15) 0.0331(15) -0.0041(14) 0.0042(15) 0.0047(14)
C23' 0.0440(19) 0.0370(17) 0.0323(17) -0.0018(15) 0.0054(15) 0.0023(15)
C24' 0.0475(16) 0.0341(13) 0.0276(14) -0.0018(12) 0.0021(14) 0.0017(13)
C25' 0.0524(17) 0.0341(13) 0.0287(14) -0.0011(13) 0.0039(14) -0.0006(14)
C26 0.0612(14) 0.0335(11) 0.0316(11) -0.0019(9) 0.0046(10) -0.0068(10)
C27 0.0392(14) 0.0419(14) 0.0392(13) 0.0105(11) 0.0029(11) -0.0108(11)
C28 0.0314(12) 0.0369(13) 0.0275(11) 0.0092(9) -0.0068(9) -0.0090(10)
C29 0.0366(13) 0.0342(13) 0.0321(12) 0.0095(10) -0.0109(10) -0.0157(10)
C30 0.0384(13) 0.0265(11) 0.0329(12) 0.0044(9) -0.0114(10) -0.0077(10)
C31 0.0332(12) 0.0283(11) 0.0282(11) 0.0030(9) -0.0064(9) -0.0038(9)
C32 0.0270(11) 0.0274(11) 0.0241(10) 0.0060(8) -0.0065(8) -0.0049(9)
C33 0.0303(11) 0.0287(11) 0.0268(11) 0.0064(9) -0.0042(9) -0.0047(9)
O5 0.041(2) 0.072(3) 0.0316(18) -0.0047(17) -0.0034(16) 0.0125(18)
O6 0.0413(13) 0.0394(13) 0.0311(12) 0.000 -0.0009(10) 0.000
C34 0.054(4) 0.047(3) 0.050(3) -0.003(3) 0.005(4) 0.003(2)
C35 0.041(3) 0.045(3) 0.037(3) 0.001(2) 0.004(2) -0.007(2)
C36 0.038(3) 0.048(3) 0.024(2) -0.005(2) -0.0136(19) 0.007(2)
C37 0.062(3) 0.041(2) 0.041(2) 0.000 -0.0179(18) 0.000

loop_
_atom_type_symbol
_atom_type_description
_atom_type_scat_dispersion_real
_atom_type_scat_dispersion_imag
_atom_type_scat_source
C C 0.0033 0.0016 'International Tables Vol C Tables 4.2.6.8 and 6.1.1.4'
H H 0.0000 0.0000 'International Tables Vol C Tables 4.2.6.8 and 6.1.1.4'
N N 0.0061 0.0033 'International Tables Vol C Tables 4.2.6.8 and 6.1.1.4'
O O 0.0106 0.0060 'International Tables Vol C Tables 4.2.6.8 and 6.1.1.4'

loop_
_geom_angle_atom_site_label_1
_geom_angle_atom_site_label_2
_geom_angle_atom_site_label_3
_geom_angle
_geom_angle_site_symmetry_1
_geom_angle_site_symmetry_3
H3C O3 H3D 109(3) . .
H4B O4 H4C 112(3) . .
C1 N1 C32 127.82(18) . .
C1 N1 H1A 116.1 . .
C32 N1 H1A 116.1 . .
C2 N2 C6 117.58(17) . .
C7 N3 C8 126.86(19) . .
C7 N3 H3A 116.6 . .
C8 N3 H3A 116.6 . .
C15 N4 C21 110.0(2) . .
C15 N4 C14 109.7(2) . .
C21 N4 C14 110.4(2) . .
C26 N6 C27 110.58(19) . .
C26 N6 C20 110.68(19) . .
C27 N6 C20 108.8(2) . .
O1 C1 N1 125.9(2) . .
O1 C1 C2 119.73(19) . .
N1 C1 C2 114.37(18) . .
N2 C2 C3 123.37(19) . .
N2 C2 C1 117.73(18) . .
C3 C2 C1 118.90(19) . .
C4 C3 C2 118.5(2) . .
C4 C3 H3B 120.8 . .
C2 C3 H3B 120.8 . .
C5 C4 C3 119.0(2) . .
C5 C4 H4A 120.5 . .
C3 C4 H4A 120.5 . .
C4 C5 C6 118.6(2) . .
C4 C5 H5A 120.7 . .
C6 C5 H5A 120.7 . .
N2 C6 C5 123.0(2) . .
N2 C6 C7 118.30(18) . .
C5 C6 C7 118.66(19) . .
O2 C7 N3 125.2(2) . .
O2 C7 C6 120.02(19) . .
N3 C7 C6 114.75(18) . .
C13 C8 C9 119.6(2) . .
C13 C8 N3 117.6(2) . .
C9 C8 N3 122.9(2) . .
C10 C9 C8 118.5(3) . .
C10 C9 H9A 120.8 . .
C8 C9 H9A 120.8 . .
C11 C10 C9 121.8(3) . .
C11 C10 H10A 119.1 . .
C9 C10 H10A 119.1 . .
C10 C11 C12 120.1(3) . .
C10 C11 H11A 120.0 . .
C12 C11 H11A 120.0 . .
C11 C12 C13 118.6(3) . .
C11 C12 C14 121.2(2) . .
C13 C12 C14 120.1(2) . .
C12 C13 C8 121.4(2) . .
C12 C13 H13A 119.3 . .
C8 C13 H13A 119.3 . .
N4 C14 C12 110.9(2) . .
N4 C14 H14A 109.5 . .
C12 C14 H14A 109.5 . .
N4 C14 H14B 109.5 . .
C12 C14 H14B 109.5 . .
H14A C14 H14B 108.0 . .
N4 C15 C16' 119.5(3) . .
N4 C15 C16 102.0(4) . .
C16' C15 C16 19.5(3) . .
N4 C15 H15A 111.4 . .
C16' C15 H15A 95.2 . .
C16 C15 H15A 111.4 . .
N4 C15 H15B 111.4 . .
C16' C15 H15B 108.9 . .
C16 C15 H15B 111.4 . .
H15A C15 H15B 109.2 . .
C18 N5 C17 113.7(6) . .
C18 N5 C19 108.9(6) . .
C17 N5 C19 109.9(6) . .
C17 C16 C15 133.0(8) . .
C17 C16 H16A 104.0 . .
C15 C16 H16A 104.0 . .
C17 C16 H16B 104.0 . .
C15 C16 H16B 104.0 . .
H16A C16 H16B 105.4 . .
C16 C17 N5 122.0(7) . .
C16 C17 H17A 106.8 . .
N5 C17 H17A 106.8 . .
C16 C17 H17B 106.8 . .
N5 C17 H17B 106.8 . .
H17A C17 H17B 106.7 . .
N5 C18 H18A 109.5 . .
N5 C18 H18B 109.5 . .
H18A C18 H18B 109.5 . .
N5 C18 H18C 109.5 . .
H18A C18 H18C 109.5 . .
H18B C18 H18C 109.5 . .
C20 C19 N5 111.5(6) . .
C20 C19 H19A 109.3 . .
N5 C19 H19A 109.3 . .
C20 C19 H19B 109.3 . .
N5 C19 H19B 109.3 . .
H19A C19 H19B 108.0 . .
C19' N5' C18' 110.0(4) . .
C19' N5' C17' 111.9(4) . .
C18' N5' C17' 108.4(4) . .
C17' C16' C15 119.5(4) . .
C17' C16' H16C 107.4 . .
C15 C16' H16C 107.4 . .
C17' C16' H16D 107.4 . .
C15 C16' H16D 107.4 . .
H16C C16' H16D 107.0 . .
C16' C17' N5' 123.2(4) . .
C16' C17' H17C 106.5 . .
N5' C17' H17C 106.5 . .
C16' C17' H17D 106.5 . .
N5' C17' H17D 106.5 . .
H17C C17' H17D 106.5 . .
N5' C18' H18D 109.5 . .
N5' C18' H18E 109.5 . .
H18D C18' H18E 109.5 . .
N5' C18' H18F 109.5 . .
H18D C18' H18F 109.5 . .
H18E C18' H18F 109.5 . .
N5' C19' C20 117.1(4) . .
N5' C19' H19C 108.0 . .
C20 C19' H19C 108.0 . .
N5' C19' H19D 108.0 . .
C20 C19' H19D 108.0 . .
H19C C19' H19D 107.3 . .
C19 C20 N6 117.7(4) . .
C19 C20 C19' 17.1(3) . .
N6 C20 C19' 113.8(3) . .
C19 C20 H20A 107.9 . .
N6 C20 H20A 107.9 . .
C19' C20 H20A 123.4 . .
C19 C20 H20B 107.9 . .
N6 C20 H20B 107.9 . .
C19' C20 H20B 94.7 . .
H20A C20 H20B 107.2 . .
C22' C21 N4 117.3(5) . .
C22' C21 C22 16.1(4) . .
N4 C21 C22 114.2(3) . .
C22' C21 H21A 119.3 . .
N4 C21 H21A 108.7 . .
C22 C21 H21A 108.7 . .
C22' C21 H21B 93.3 . .
N4 C21 H21B 108.7 . .
C22 C21 H21B 108.7 . .
H21A C21 H21B 107.6 . .
C22 N7 C23 109.0(3) . .
C22 N7 C24 112.2(4) . .
C23 N7 C24 107.2(3) . .
N7 C22 C21 117.5(3) . .
N7 C22 H22A 107.9 . .
C21 C22 H22A 107.9 . .
N7 C22 H22B 107.9 . .
C21 C22 H22B 107.9 . .
H22A C22 H22B 107.2 . .
N7 C23 H23A 109.5 . .
N7 C23 H23B 109.5 . .
H23A C23 H23B 109.5 . .
N7 C23 H23C 109.5 . .
H23A C23 H23C 109.5 . .
H23B C23 H23C 109.5 . .
N7 C24 C25 113.5(3) . .
N7 C24 H24A 108.9 . .
C25 C24 H24A 108.9 . .
N7 C24 H24B 108.9 . .
C25 C24 H24B 108.9 . .
H24A C24 H24B 107.7 . .
C24 C25 C26 107.3(3) . .
C24 C25 H25A 110.2 . .
C26 C25 H25A 110.2 . .
C24 C25 H25B 110.2 . .
C26 C25 H25B 110.2 . .
H25A C25 H25B 108.5 . .
C23' N7' C22' 110.2(7) . .
C23' N7' C24' 112.2(7) . .
C22' N7' C24' 110.6(7) . .
C21 C22' N7' 111.0(7) . .
C21 C22' H22C 109.4 . .
N7' C22' H22C 109.4 . .
C21 C22' H22D 109.4 . .
N7' C22' H22D 109.4 . .
H22C C22' H22D 108.0 . .
N7' C23' H23D 109.5 . .
N7' C23' H23E 109.5 . .
H23D C23' H23E 109.5 . .
N7' C23' H23F 109.5 . .
H23D C23' H23F 109.5 . .
H23E C23' H23F 109.5 . .
N7' C24' C25' 112.5(7) . .
N7' C24' H24C 109.1 . .
C25' C24' H24C 109.1 . .
N7' C24' H24D 109.1 . .
C25' C24' H24D 109.1 . .
H24C C24' H24D 107.8 . .
C24' C25' C26 111.1(6) . .
C24' C25' H25C 109.4 . .
C26 C25' H25C 109.4 . .
C24' C25' H25D 109.4 . .
C26 C25' H25D 109.4 . .
H25C C25' H25D 108.0 . .
N6 C26 C25' 131.6(4) . .
N6 C26 C25 104.0(2) . .
C25' C26 C25 29.2(3) . .
N6 C26 H26A 111.0 . .
C25' C26 H26A 89.1 . .
C25 C26 H26A 111.0 . .
N6 C26 H26B 111.0 . .
C25' C26 H26B 102.3 . .
C25 C26 H26B 111.0 . .
H26A C26 H26B 109.0 . .
N6 C27 C28 115.64(19) . .
N6 C27 H27A 108.4 . .
C28 C27 H27A 108.4 . .
N6 C27 H27B 108.4 . .
C28 C27 H27B 108.4 . .
H27A C27 H27B 107.4 . .
C29 C28 C33 118.7(2) . .
C29 C28 C27 120.1(2) . .
C33 C28 C27 121.0(2) . .
C30 C29 C28 120.3(2) . .
C30 C29 H29A 119.8 . .
C28 C29 H29A 119.8 . .
C29 C30 C31 121.4(2) . .
C29 C30 H30A 119.3 . .
C31 C30 H30A 119.3 . .
C30 C31 C32 118.8(2) . .
C30 C31 H31A 120.6 . .
C32 C31 H31A 120.6 . .
C31 C32 C33 119.9(2) . .
C31 C32 N1 123.2(2) . .
C33 C32 N1 116.92(19) . .
C28 C33 C32 120.9(2) . .
C28 C33 H33A 119.5 . .
C32 C33 H33A 119.5 . .
C36 O6 C36 66.5(5) . 2_556
C36 O6 C35 121.7(3) . .
C36 O6 C35 171.6(3) 2_556 .
C36 O6 C35 171.6(3) . 2_556
C36 O6 C35 121.7(3) 2_556 2_556
C35 O6 C35 50.2(4) . 2_556
C34 C34 C35 96.3(4) 2_556 2_556
C34 C34 C35 46.7(3) 2_556 .
C35 C34 C35 52.8(5) 2_556 .
C34 C35 C35 81.0(4) 2_556 2_556
C34 C35 O6 145.1(6) 2_556 .
C35 C35 O6 64.9(2) 2_556 .
C34 C35 C34 37.0(5) 2_556 .
C35 C35 C34 46.3(3) 2_556 .
O6 C35 C34 110.8(4) . .
O5 C36 O6 120.3(5) . .
O5 C36 C36 176.2(4) . 2_556
O6 C36 C36 56.8(2) . 2_556
O5 C36 C37 122.1(4) . .
O6 C36 C37 117.6(4) . .
C36 C36 C37 60.8(2) 2_556 .
C36 C37 C36 58.4(4) 2_556 .

loop_
_geom_bond_atom_site_label_1
_geom_bond_atom_site_label_2
_geom_bond_distance
_geom_bond_site_symmetry_2
O1 C1 1.233(3) .
O2 C7 1.226(3) .
O3 H3C 0.86(3) .
O3 H3D 0.86(3) .
O4 H4B 0.83(4) .
O4 H4C 0.88(3) .
N1 C1 1.348(3) .
N1 C32 1.414(3) .
N1 H1A 0.8800 .
N2 C2 1.334(3) .
N2 C6 1.339(3) .
N3 C7 1.350(3) .
N3 C8 1.415(3) .
N3 H3A 0.8800 .
N4 C15 1.463(3) .
N4 C21 1.478(3) .
N4 C14 1.492(3) .
N6 C26 1.460(3) .
N6 C27 1.472(3) .
N6 C20 1.488(3) .
C1 C2 1.508(3) .
C2 C3 1.390(3) .
C3 C4 1.384(3) .
C3 H3B 0.9500 .
C4 C5 1.382(3) .
C4 H4A 0.9500 .
C5 C6 1.393(3) .
C5 H5A 0.9500 .
C6 C7 1.505(3) .
C8 C13 1.390(3) .
C8 C9 1.396(4) .
C9 C10 1.384(4) .
C9 H9A 0.9500 .
C10 C11 1.379(5) .
C10 H10A 0.9500 .
C11 C12 1.386(4) .
C11 H11A 0.9500 .
C12 C13 1.387(3) .
C12 C14 1.508(4) .
C13 H13A 0.9500 .
C14 H14A 0.9900 .
C14 H14B 0.9900 .
C15 C16' 1.529(6) .
C15 C16 1.596(9) .
C15 H15A 0.9900 .
C15 H15B 0.9900 .
N5 C18 1.429(10) .
N5 C17 1.433(10) .
N5 C19 1.467(9) .
C16 C17 1.143(11) .
C16 H16A 0.9900 .
C16 H16B 0.9900 .
C17 H17A 0.9900 .
C17 H17B 0.9900 .
C18 H18A 0.9800 .
C18 H18B 0.9800 .
C18 H18C 0.9800 .
C19 C20 1.382(9) .
C19 H19A 0.9900 .
C19 H19B 0.9900 .
N5' C19' 1.457(6) .
N5' C18' 1.459(6) .
N5' C17' 1.479(6) .
C16' C17' 1.378(7) .
C16' H16C 0.9900 .
C16' H16D 0.9900 .
C17' H17C 0.9900 .
C17' H17D 0.9900 .
C18' H18D 0.9800 .
C18' H18E 0.9800 .
C18' H18F 0.9800 .
C19' C20 1.618(6) .
C19' H19C 0.9900 .
C19' H19D 0.9900 .
C20 H20A 0.9900 .
C20 H20B 0.9900 .
C21 C22' 1.321(9) .
C21 C22 1.620(5) .
C21 H21A 0.9900 .
C21 H21B 0.9900 .
N7 C22 1.458(6) .
N7 C23 1.460(5) .
N7 C24 1.464(5) .
C22 H22A 0.9900 .
C22 H22B 0.9900 .
C23 H23A 0.9800 .
C23 H23B 0.9800 .
C23 H23C 0.9800 .
C24 C25 1.538(5) .
C24 H24A 0.9900 .
C24 H24B 0.9900 .
C25 C26 1.591(5) .
C25 H25A 0.9900 .
C25 H25B 0.9900 .
N7' C23' 1.437(10) .
N7' C22' 1.453(10) .
N7' C24' 1.461(10) .
C22' H22C 0.9900 .
C22' H22D 0.9900 .
C23' H23D 0.9800 .
C23' H23E 0.9800 .
C23' H23F 0.9800 .
C24' C25' 1.508(11) .
C24' H24C 0.9900 .
C24' H24D 0.9900 .
C25' C26 1.518(7) .
C25' H25C 0.9900 .
C25' H25D 0.9900 .
C26 H26A 0.9900 .
C26 H26B 0.9900 .
C27 C28 1.507(4) .
C27 H27A 0.9900 .
C27 H27B 0.9900 .
C28 C29 1.393(3) .
C28 C33 1.395(3) .
C29 C30 1.382(4) .
C29 H29A 0.9500 .
C30 C31 1.390(3) .
C30 H30A 0.9500 .
C31 C32 1.394(3) .
C31 H31A 0.9500 .
C32 C33 1.399(3) .
C33 H33A 0.9500 .
O5 C36 1.201(6) .
O6 C36 1.298(5) .
O6 C36 1.298(5) 2_556
O6 C35 1.422(6) .
O6 C35 1.422(6) 2_556
C34 C34 0.907(11) 2_556
C34 C35 1.096(7) 2_556
C34 C35 1.497(7) .
C35 C34 1.096(7) 2_556
C35 C35 1.207(10) 2_556
C36 C36 1.423(11) 2_556
C36 C37 1.460(6) .
C37 C36 1.459(6) 2_556

loop_
_geom_torsion_atom_site_label_1
_geom_torsion_atom_site_label_2
_geom_torsion_atom_site_label_3
_geom_torsion_atom_site_label_4
_geom_torsion
_geom_torsion_site_symmetry_1
_geom_torsion_site_symmetry_4
C32 N1 C1 O1 4.7(3) . .
C32 N1 C1 C2 -175.45(18) . .
C6 N2 C2 C3 -0.5(3) . .
C6 N2 C2 C1 -179.63(17) . .
O1 C1 C2 N2 -173.15(18) . .
N1 C1 C2 N2 7.0(3) . .
O1 C1 C2 C3 7.7(3) . .
N1 C1 C2 C3 -172.14(18) . .
N2 C2 C3 C4 -0.4(3) . .
C1 C2 C3 C4 178.70(18) . .
C2 C3 C4 C5 1.8(3) . .
C3 C4 C5 C6 -2.2(3) . .
C2 N2 C6 C5 0.1(3) . .
C2 N2 C6 C7 179.64(17) . .
C4 C5 C6 N2 1.3(3) . .
C4 C5 C6 C7 -178.26(18) . .
C8 N3 C7 O2 -1.5(4) . .
C8 N3 C7 C6 179.11(19) . .
N2 C6 C7 O2 169.0(2) . .
C5 C6 C7 O2 -11.4(3) . .
N2 C6 C7 N3 -11.5(3) . .
C5 C6 C7 N3 168.04(19) . .
C7 N3 C8 C13 160.9(2) . .
C7 N3 C8 C9 -19.7(4) . .
C13 C8 C9 C10 -1.2(4) . .
N3 C8 C9 C10 179.4(3) . .
C8 C9 C10 C11 1.1(5) . .
C9 C10 C11 C12 0.4(6) . .
C10 C11 C12 C13 -1.7(5) . .
C10 C11 C12 C14 179.1(3) . .
C11 C12 C13 C8 1.6(4) . .
C14 C12 C13 C8 -179.2(2) . .
C9 C8 C13 C12 -0.1(4) . .
N3 C8 C13 C12 179.4(2) . .
C15 N4 C14 C12 -171.4(2) . .
C21 N4 C14 C12 67.3(3) . .
C11 C12 C14 N4 -115.8(3) . .
C13 C12 C14 N4 65.0(3) . .
C21 N4 C15 C16' 178.0(3) . .
C14 N4 C15 C16' 56.4(4) . .
C21 N4 C15 C16 -172.6(4) . .
C14 N4 C15 C16 65.9(4) . .
N4 C15 C16 C17 110.5(10) . .
C16' C15 C16 C17 -94.7(18) . .
C15 C16 C17 N5 -0.8(14) . .
C18 N5 C17 C16 96.1(9) . .
C19 N5 C17 C16 -141.5(8) . .
C18 N5 C19 C20 -75.0(7) . .
C17 N5 C19 C20 159.8(6) . .
N4 C15 C16' C17' 132.4(4) . .
C16 C15 C16' C17' 103.8(16) . .
C15 C16' C17' N5' -40.3(7) . .
C19' N5' C17' C16' -83.9(5) . .
C18' N5' C17' C16' 154.5(4) . .
C18' N5' C19' C20 -68.8(5) . .
C17' N5' C19' C20 170.6(3) . .
N5 C19 C20 N6 -64.5(7) . .
N5 C19 C20 C19' 16.7(12) . .
C26 N6 C20 C19 94.8(4) . .
C27 N6 C20 C19 -143.5(4) . .
C26 N6 C20 C19' 76.3(3) . .
C27 N6 C20 C19' -162.0(3) . .
N5' C19' C20 C19 -177.9(19) . .
N5' C19' C20 N6 -71.1(4) . .
C15 N4 C21 C22' 98.3(5) . .
C14 N4 C21 C22' -140.5(5) . .
C15 N4 C21 C22 80.8(3) . .
C14 N4 C21 C22 -158.0(3) . .
C23 N7 C22 C21 -74.1(4) . .
C24 N7 C22 C21 167.3(3) . .
C22' C21 C22 N7 -175(2) . .
N4 C21 C22 N7 -70.6(4) . .
C22 N7 C24 C25 -71.1(5) . .
C23 N7 C24 C25 169.3(4) . .
N7 C24 C25 C26 -69.2(4) . .
N4 C21 C22' N7' -66.8(7) . .
C22 C21 C22' N7' 15.9(14) . .
C23' N7' C22' C21 -78.6(8) . .
C24' N7' C22' C21 156.8(6) . .
C23' N7' C24' C25' 66.2(8) . .
C22' N7' C24' C25' -170.4(6) . .
N7' C24' C25' C26 70.1(8) . .
C27 N6 C26 C25' 56.2(5) . .
C20 N6 C26 C25' 176.9(4) . .
C27 N6 C26 C25 67.0(3) . .
C20 N6 C26 C25 -172.3(2) . .
C24' C25' C26 N6 63.2(7) . .
C24' C25' C26 C25 41.2(6) . .
C24 C25 C26 N6 156.6(3) . .
C24 C25 C26 C25' -40.2(6) . .
C26 N6 C27 C28 -168.9(2) . .
C20 N6 C27 C28 69.3(2) . .
N6 C27 C28 C29 -135.7(2) . .
N6 C27 C28 C33 50.0(3) . .
C33 C28 C29 C30 1.0(3) . .
C27 C28 C29 C30 -173.3(2) . .
C28 C29 C30 C31 -0.5(3) . .
C29 C30 C31 C32 -0.2(3) . .
C30 C31 C32 C33 0.4(3) . .
C30 C31 C32 N1 179.52(19) . .
C1 N1 C32 C31 -15.4(3) . .
C1 N1 C32 C33 163.7(2) . .
C29 C28 C33 C32 -0.8(3) . .
C27 C28 C33 C32 173.5(2) . .
C31 C32 C33 C28 0.1(3) . .
N1 C32 C33 C28 -179.04(18) . .
C36 O6 C35 C34 -169.8(9) . 2_556
C36 O6 C35 C34 -3(3) 2_556 2_556
C35 O6 C35 C34 13.0(7) 2_556 2_556
C36 O6 C35 C35 177.2(4) . 2_556
C36 O6 C35 C35 -16(2) 2_556 2_556
C36 O6 C35 C34 171.4(4) . .
C36 O6 C35 C34 -22(2) 2_556 .
C35 O6 C35 C34 -5.8(3) 2_556 .
C35 C34 C35 C34 -154.9(13) 2_556 2_556
C34 C34 C35 C35 154.9(13) 2_556 2_556
C34 C34 C35 O6 162.2(9) 2_556 .
C35 C34 C35 O6 7.3(4) 2_556 .
C36 O6 C36 O5 -177.2(7) 2_556 .
C35 O6 C36 O5 0.6(5) . .
C35 O6 C36 O5 15(2) 2_556 .
C35 O6 C36 C36 177.8(3) . 2_556
C35 O6 C36 C36 -167.3(18) 2_556 2_556
C36 O6 C36 C37 -0.001(2) 2_556 .
C35 O6 C36 C37 177.8(3) . .
C35 O6 C36 C37 -167.3(18) 2_556 .
O5 C36 C37 C36 177.2(7) . 2_556
O6 C36 C37 C36 0.001(3) . 2_556
